data_4337667
loop_
_publ_author_name
'Xiao, Bin'
'Gesing, Thorsten M.'
'Kegler, Philip'
'Modolo, Giuseppe'
'Bosbach, Dirk'
'Schlenz, Hartmut'
'Suleimanov, Evgeny V.'
'Alekseev, Evgeny V.'

_publ_section_title
;
 High-temperature phase transitions, spectroscopic properties, and
 dimensionality reduction in rubidium thorium molybdate family.
;
_journal_issue 6
_journal_name_full 'Inorganic chemistry'
_journal_page_first 3088
_journal_page_last 3098
_journal_paper_doi 10.1021/ic403003f
_journal_volume 53
_journal_year 2014
_chemical_formula_sum 'Mo12 O48 Rb4 Th5'
_chemical_formula_weight 3421.36
_chemical_name_systematic
;
 ?
;
_space_group_IT_number 15
_symmetry_cell_setting monoclinic
_symmetry_space_group_name_Hall '-C 2yc'
_symmetry_space_group_name_H-M 'C 1 2/c 1'
_atom_sites_solution_primary direct
_atom_sites_solution_secondary difmap
_audit_creation_method SHELXL-97
_cell_angle_alpha 90.00
_cell_angle_beta 101.5390(10)
_cell_angle_gamma 90.00
_cell_formula_units_Z 4
_cell_length_a 29.3907(4)
_cell_length_b 16.8025(2)
_cell_length_c 10.20160(10)
_cell_measurement_reflns_used 22353
_cell_measurement_temperature 293(2)
_cell_measurement_theta_max 34.7681
_cell_measurement_theta_min 3.1612
_cell_volume 4936.11(10)
_computing_cell_refinement
;
 ?
;
_computing_data_collection
;
 ?
;
_computing_data_reduction
;
 ?
;
_computing_structure_refinement 'SHELXL-97 (Sheldrick, 1997)'
_computing_structure_solution 'SHELXS-97 (Sheldrick, 1990)'
_diffrn_ambient_temperature 293(2)
_diffrn_detector_area_resol_mean 15.9834
_diffrn_measured_fraction_theta_full 0.988
_diffrn_measured_fraction_theta_max 0.988
_diffrn_measurement_device_type 'SuperNova, Dual, Cu at zero, Eos'
_diffrn_measurement_method '\w scans'
_diffrn_radiation_monochromator graphite
_diffrn_radiation_source 'fine-focus sealed tube'
_diffrn_radiation_type MoK\a
_diffrn_radiation_wavelength 0.71073
_diffrn_reflns_av_R_equivalents 0.0318
_diffrn_reflns_av_sigmaI/netI 0.0199
_diffrn_reflns_limit_h_max 39
_diffrn_reflns_limit_h_min -39
_diffrn_reflns_limit_k_max 22
_diffrn_reflns_limit_k_min -22
_diffrn_reflns_limit_l_max 13
_diffrn_reflns_limit_l_min -13
_diffrn_reflns_number 34902
_diffrn_reflns_theta_full 28.28
_diffrn_reflns_theta_max 28.28
_diffrn_reflns_theta_min 3.30
_exptl_absorpt_coefficient_mu 21.957
_exptl_absorpt_correction_T_max 1.00000
_exptl_absorpt_correction_T_min 0.33292
_exptl_absorpt_correction_type multi-scan
_exptl_absorpt_process_details
;
 ?
;
_exptl_crystal_colour
;
 ?
;
_exptl_crystal_density_diffrn 4.604
_exptl_crystal_density_method 'not measured'
_exptl_crystal_description
;
 ?
;
_exptl_crystal_F_000 5944
_exptl_crystal_size_max 0.09
_exptl_crystal_size_mid 0.08
_exptl_crystal_size_min 0.08
_refine_diff_density_max 7.266
_refine_diff_density_min -2.364
_refine_diff_density_rms 0.233
_refine_ls_extinction_method none
_refine_ls_goodness_of_fit_ref 1.080
_refine_ls_matrix_type full
_refine_ls_number_parameters 314
_refine_ls_number_reflns 6058
_refine_ls_number_restraints 0
_refine_ls_restrained_S_all 1.080
_refine_ls_R_factor_all 0.0304
_refine_ls_R_factor_gt 0.0280
_refine_ls_shift/su_max 0.012
_refine_ls_shift/su_mean 0.001
_refine_ls_structure_factor_coef Fsqd
_refine_ls_weighting_details 'calc w=1/[\s^2^(Fo^2^)+(0.0170P)^2^+161.8869P] where P=(Fo^2^+2Fc^2^)/3'
_refine_ls_weighting_scheme calc
_refine_ls_wR_factor_gt 0.0597
_refine_ls_wR_factor_ref 0.0607
_reflns_number_gt 5727
_reflns_number_total 6058
_reflns_threshold_expression >2sigma(I)
_cod_data_source_file ic403003f_si_004.cif
_cod_data_source_block Rb4Th5Mo12O48
_cod_original_sg_symbol_H-M C2/c
_cod_database_code 4337667

loop_
_symmetry_equiv_pos_as_xyz
'x, y, z'
'-x, y, -z+1/2'
'x+1/2, y+1/2, z'
'-x+1/2, y+1/2, -z+1/2'
'-x, -y, -z'
'x, -y, z-1/2'
'-x+1/2, -y+1/2, -z'
'x+1/2, -y+1/2, z-1/2'

loop_
_atom_site_label
_atom_site_type_symbol
_atom_site_fract_x
_atom_site_fract_y
_atom_site_fract_z
_atom_site_U_iso_or_equiv
_atom_site_adp_type
_atom_site_occupancy
_atom_site_symmetry_multiplicity
_atom_site_calc_flag
_atom_site_refinement_flags
Rb1 Rb -0.02599(6) 0.46952(11) 0.0991(2) 0.0392(4) Uani 0.50 1 d P
Rb2 Rb 0.0000 0.29572(7) 0.7500 0.0382(3) Uani 1 2 d S
Rb3 Rb -0.15265(3) 0.01977(5) 0.26956(8) 0.03245(18) Uani 1 1 d .
Th1 Th 0.0000 0.123938(18) 1.2500 0.00933(7) Uani 1 2 d S
Th2 Th -0.160351(8) 0.205483(13) 0.59083(2) 0.01046(6) Uani 1 1 d .
Th3 Th -0.171592(7) 0.392368(13) 1.07764(2) 0.00945(5) Uani 1 1 d .
Mo1 Mo -0.110109(19) 0.41605(3) 0.76280(5) 0.01213(11) Uani 1 1 d .
Mo2 Mo -0.11577(2) 0.18141(4) 0.97853(6) 0.02002(13) Uani 1 1 d .
Mo3 Mo -0.075559(18) 0.30271(3) 0.37647(5) 0.01065(10) Uani 1 1 d .
Mo4 Mo -0.227588(18) 0.40785(3) 0.40751(5) 0.00996(10) Uani 1 1 d .
Mo5 Mo -0.239500(18) 0.20405(3) 0.22307(5) 0.00954(10) Uani 1 1 d .
Mo6 Mo -0.06083(2) 0.07771(3) 0.55608(6) 0.01447(11) Uani 1 1 d .
O1 O -0.21140(17) 0.0999(3) 0.6323(5) 0.0201(10) Uani 1 1 d .
O2 O -0.20381(18) 0.1582(3) 0.3638(5) 0.0196(10) Uani 1 1 d .
O3 O -0.23932(18) 0.3668(3) 0.9018(5) 0.0197(10) Uani 1 1 d .
O4 O -0.1241(2) 0.5089(3) 1.1413(5) 0.0268(12) Uani 1 1 d .
O5 O -0.21418(19) 0.5153(3) 1.0233(5) 0.0226(11) Uani 1 1 d .
O6 O -0.12268(19) 0.1598(3) 0.8057(5) 0.0235(11) Uani 1 1 d .
O7 O -0.21229(18) 0.2531(4) 0.7287(5) 0.0259(12) Uani 1 1 d .
O8 O -0.2084(2) 0.2775(3) 1.1554(5) 0.0263(12) Uani 1 1 d .
O9 O -0.12032(19) 0.3198(3) 0.6908(6) 0.0252(11) Uani 1 1 d .
O10 O -0.12185(18) 0.0836(3) 0.5494(5) 0.0226(11) Uani 1 1 d .
O11 O -0.20487(19) 0.3165(3) 0.4750(6) 0.0261(12) Uani 1 1 d .
O12 O -0.0505(2) 0.0780(4) 1.3897(6) 0.0292(13) Uani 1 1 d .
O13 O -0.2059(2) 0.4313(3) 1.2636(6) 0.0304(13) Uani 1 1 d .
O14 O -0.0518(2) 0.4245(4) 0.8293(6) 0.0368(15) Uani 1 1 d .
O15 O -0.0355(2) 0.2406(4) 1.3223(7) 0.0357(15) Uani 1 1 d .
O16 O -0.1421(3) 0.4306(4) 0.8901(6) 0.0372(15) Uani 1 1 d .
O17 O -0.1361(3) 0.2783(4) 1.0014(6) 0.0386(16) Uani 1 1 d .
O18 O -0.0470(2) 0.3670(4) 0.4945(6) 0.0414(16) Uani 1 1 d .
O19 O -0.1137(3) 0.2411(4) 0.4448(7) 0.0457(19) Uani 1 1 d .
O20 O 0.0399(2) 0.0102(4) 1.3611(7) 0.0484(16) Uani 1 1 d .
O21 O -0.1072(3) 0.3596(4) 1.2434(7) 0.050(2) Uani 1 1 d .
O22 O -0.0577(2) 0.1693(5) 1.0619(7) 0.0487(19) Uani 1 1 d .
O23 O -0.1482(3) 0.1145(5) 1.0451(8) 0.057(2) Uani 1 1 d .
O24 O -0.0356(3) 0.1581(6) 0.6365(10) 0.073(3) Uani 1 1 d .

loop_
_atom_site_aniso_label
_atom_site_aniso_U_11
_atom_site_aniso_U_22
_atom_site_aniso_U_33
_atom_site_aniso_U_23
_atom_site_aniso_U_13
_atom_site_aniso_U_12
Rb1 0.0259(8) 0.0347(9) 0.0557(11) -0.0227(8) 0.0049(7) 0.0081(7)
Rb2 0.0574(8) 0.0149(5) 0.0354(6) 0.000 -0.0073(6) 0.000
Rb3 0.0407(4) 0.0227(4) 0.0301(4) -0.0067(3) -0.0021(3) -0.0004(3)
Th1 0.00693(13) 0.00865(14) 0.01281(14) 0.000 0.00295(11) 0.000
Th2 0.01209(10) 0.00883(10) 0.01097(10) -0.00033(8) 0.00353(8) 0.00028(8)
Th3 0.01085(10) 0.00676(10) 0.01084(10) 0.00029(8) 0.00239(8) 0.00019(8)
Mo1 0.0133(2) 0.0101(2) 0.0136(2) 0.00049(19) 0.0039(2) -0.00140(19)
Mo2 0.0280(3) 0.0171(3) 0.0133(3) -0.0009(2) 0.0000(2) 0.0084(2)
Mo3 0.0101(2) 0.0098(2) 0.0121(2) 0.00029(19) 0.00260(19) 0.00057(19)
Mo4 0.0100(2) 0.0068(2) 0.0138(2) 0.00056(19) 0.00384(19) -0.00043(18)
Mo5 0.0095(2) 0.0078(2) 0.0111(2) -0.00029(18) 0.00166(18) -0.00036(18)
Mo6 0.0138(3) 0.0103(2) 0.0178(3) 0.0028(2) -0.0004(2) 0.0009(2)
O1 0.014(2) 0.019(2) 0.025(3) 0.006(2) -0.0013(19) -0.0031(19)
O2 0.026(3) 0.015(2) 0.016(2) -0.0004(19) -0.0018(19) 0.004(2)
O3 0.023(3) 0.014(2) 0.019(2) -0.0030(19) -0.003(2) 0.001(2)
O4 0.032(3) 0.024(3) 0.026(3) -0.008(2) 0.010(2) -0.015(2)
O5 0.027(3) 0.017(2) 0.023(3) 0.002(2) 0.002(2) 0.010(2)
O6 0.030(3) 0.023(3) 0.016(2) -0.004(2) 0.000(2) 0.011(2)
O7 0.020(3) 0.037(3) 0.021(3) -0.008(2) 0.006(2) 0.005(2)
O8 0.032(3) 0.018(3) 0.029(3) 0.006(2) 0.004(2) -0.010(2)
O9 0.029(3) 0.018(3) 0.031(3) -0.008(2) 0.015(2) -0.007(2)
O10 0.020(2) 0.026(3) 0.023(3) 0.003(2) 0.009(2) 0.012(2)
O11 0.025(3) 0.013(2) 0.038(3) 0.007(2) 0.004(2) 0.004(2)
O12 0.029(3) 0.029(3) 0.036(3) 0.008(2) 0.023(3) 0.004(2)
O13 0.051(4) 0.017(3) 0.034(3) 0.000(2) 0.033(3) 0.002(3)
O14 0.027(3) 0.037(3) 0.041(4) -0.007(3) -0.008(3) 0.001(3)
O15 0.032(3) 0.024(3) 0.060(4) 0.001(3) 0.032(3) 0.006(3)
O16 0.067(5) 0.023(3) 0.032(3) -0.002(2) 0.034(3) -0.001(3)
O17 0.059(4) 0.027(3) 0.032(3) 0.003 0.013(3) 0.026(3)
O18 0.051(4) 0.029(3) 0.036(3) -0.008(3) -0.011(3) -0.008(3)
O19 0.059(4) 0.035(4) 0.060(4) -0.013(3) 0.054(4) -0.017(3)
O20 0.040(4) 0.053(4) 0.055 0.039(3) 0.014(3) 0.025(3)
O21 0.060(5) 0.037(4) 0.039(4) 0.000(3) -0.023(3) 0.020(3)
O22 0.037(4) 0.055(4) 0.041(4) -0.006(3) -0.024(3) 0.009(3)
O23 0.064(5) 0.050(5) 0.060(5) 0.030(4) 0.019(4) 0.003(4)
O24 0.052 0.069(6) 0.087(6) -0.027(5) -0.012(5) -0.033(4)

loop_
_atom_type_symbol
_atom_type_description
_atom_type_scat_dispersion_real
_atom_type_scat_dispersion_imag
_atom_type_scat_source
Mo Mo -1.6832 0.6857 'International Tables Vol C Tables 4.2.6.8 and 6.1.1.4'
O O 0.0106 0.0060 'International Tables Vol C Tables 4.2.6.8 and 6.1.1.4'
Rb Rb -0.9393 2.9676 'International Tables Vol C Tables 4.2.6.8 and 6.1.1.4'
Th Th -7.2400 8.8979 'International Tables Vol C Tables 4.2.6.8 and 6.1.1.4'

loop_
_geom_angle_atom_site_label_1
_geom_angle_atom_site_label_2
_geom_angle_atom_site_label_3
_geom_angle
_geom_angle_site_symmetry_1
_geom_angle_site_symmetry_3
O14 Rb1 O14 117.44(14) 1_554 5_566
O14 Rb1 Rb1 59.82(15) 1_554 5_565
O14 Rb1 Rb1 57.63(15) 5_566 5_565
O14 Rb1 O18 84.34(19) 1_554 6_565
O14 Rb1 O18 67.37(19) 5_566 6_565
Rb1 Rb1 O18 62.05(17) 5_565 6_565
O14 Rb1 O18 67.02(18) 1_554 2
O14 Rb1 O18 81.74(19) 5_566 2
Rb1 Rb1 O18 59.24(14) 5_565 2
O18 Rb1 O18 121.29(14) 6_565 2
O14 Rb1 O4 96.83(17) 1_554 1_554
O14 Rb1 O4 123.48(17) 5_566 1_554
Rb1 Rb1 O4 130.58(15) 5_565 1_554
O18 Rb1 O4 73.57(19) 6_565 1_554
O18 Rb1 O4 154.76(17) 2 1_554
O14 Rb1 Rb1 160.13(14) 1_554 2
O14 Rb1 Rb1 63.02(14) 5_566 2
Rb1 Rb1 Rb1 116.94(10) 5_565 2
O18 Rb1 Rb1 112.11(13) 6_565 2
O18 Rb1 Rb1 94.14(13) 2 2
O4 Rb1 Rb1 98.51(13) 1_554 2
O14 Rb1 O14 145.4(2) 1_554 6_565
O14 Rb1 O14 76.0(2) 5_566 6_565
Rb1 Rb1 O14 123.22(15) 5_565 6_565
O18 Rb1 O14 71.43(18) 6_565 6_565
O18 Rb1 O14 147.12(17) 2 6_565
O4 Rb1 O14 53.31(15) 1_554 6_565
Rb1 Rb1 O14 54.18(12) 2 6_565
O14 Rb1 O21 101.19(18) 1_554 1_554
O14 Rb1 O21 141.33(18) 5_566 1_554
Rb1 Rb1 O21 160.93(14) 5_565 1_554
O18 Rb1 O21 121.37(19) 6_565 1_554
O18 Rb1 O21 114.07(18) 2 1_554
O4 Rb1 O21 47.81(15) 1_554 1_554
Rb1 Rb1 O21 80.20(12) 2 1_554
O14 Rb1 O21 72.82(17) 6_565 1_554
O14 Rb1 Mo1 119.92(14) 1_554 6_565
O14 Rb1 Mo1 97.46(14) 5_566 6_565
Rb1 Rb1 Mo1 126.95(9) 5_565 6_565
O18 Rb1 Mo1 65.16(15) 6_565 6_565
O18 Rb1 Mo1 171.96(14) 2 6_565
O4 Rb1 Mo1 27.36(10) 1_554 6_565
Rb1 Rb1 Mo1 78.46(6) 2 6_565
O14 Rb1 Mo1 26.88(11) 6_565 6_565
O21 Rb1 Mo1 61.89(12) 1_554 6_565
O14 Rb1 Mo1 22.96(13) 1_554 1_554
O14 Rb1 Mo1 134.13(15) 5_566 1_554
Rb1 Rb1 Mo1 78.58(7) 5_565 1_554
O18 Rb1 Mo1 81.26(13) 6_565 1_554
O18 Rb1 Mo1 87.50(12) 2 1_554
O4 Rb1 Mo1 74.11(10) 1_554 1_554
Rb1 Rb1 Mo1 162.71(7) 2 1_554
O14 Rb1 Mo1 125.34(12) 6_565 1_554
O21 Rb1 Mo1 83.42(11) 1_554 1_554
Mo1 Rb1 Mo1 98.63(4) 6_565 1_554
O14 Rb1 Mo3 85.71(13) 1_554 2
O14 Rb1 Mo3 82.81(13) 5_566 2
Rb1 Rb1 Mo3 78.87(6) 5_565 2
O18 Rb1 Mo3 139.27(16) 6_565 2
O18 Rb1 Mo3 22.49(12) 2 2
O4 Rb1 Mo3 146.96(12) 1_554 2
Rb1 Rb1 Mo3 74.55(5) 2 2
O14 Rb1 Mo3 128.71(12) 6_565 2
O21 Rb1 Mo3 99.29(12) 1_554 2
Mo1 Rb1 Mo3 149.51(6) 6_565 2
Mo1 Rb1 Mo3 102.89(4) 1_554 2
O24 Rb2 O24 62.3(4) 2_556 .
O24 Rb2 O14 135.3(3) 2_556 .
O24 Rb2 O14 126.0(2) . .
O24 Rb2 O14 126.0(2) 2_556 2_556
O24 Rb2 O14 135.3(3) . 2_556
O14 Rb2 O14 81.4(3) . 2_556
O24 Rb2 O18 143.1(3) 2_556 .
O24 Rb2 O18 84.0(2) . .
O14 Rb2 O18 76.16(19) . .
O14 Rb2 O18 67.88(18) 2_556 .
O24 Rb2 O18 84.0(2) 2_556 2_556
O24 Rb2 O18 143.1(3) . 2_556
O14 Rb2 O18 67.88(18) . 2_556
O14 Rb2 O18 76.16(19) 2_556 2_556
O18 Rb2 O18 132.1(2) . 2_556
O24 Rb2 O9 117.8(2) 2_556 .
O24 Rb2 O9 74.5(2) . .
O14 Rb2 O9 51.83(15) . .
O14 Rb2 O9 116.25(15) 2_556 .
O18 Rb2 O9 61.36(18) . .
O18 Rb2 O9 112.66(17) 2_556 .
O24 Rb2 O9 74.5(2) 2_556 2_556
O24 Rb2 O9 117.7(2) . 2_556
O14 Rb2 O9 116.25(15) . 2_556
O14 Rb2 O9 51.83(15) 2_556 2_556
O18 Rb2 O9 112.66(17) . 2_556
O18 Rb2 O9 61.36(18) 2_556 2_556
O9 Rb2 O9 166.69(18) . 2_556
O24 Rb2 Mo1 133.9(2) 2_556 .
O24 Rb2 Mo1 102.0(2) . .
O14 Rb2 Mo1 24.56(12) . .
O14 Rb2 Mo1 96.38(13) 2_556 .
O18 Rb2 Mo1 64.36(15) . .
O18 Rb2 Mo1 90.29(14) 2_556 .
O9 Rb2 Mo1 27.53(9) . .
O9 Rb2 Mo1 139.88(9) 2_556 .
O24 Rb2 Mo1 102.0(2) 2_556 2_556
O24 Rb2 Mo1 133.9(2) . 2_556
O14 Rb2 Mo1 96.38(13) . 2_556
O14 Rb2 Mo1 24.56(12) 2_556 2_556
O18 Rb2 Mo1 90.29(14) . 2_556
O18 Rb2 Mo1 64.36(15) 2_556 2_556
O9 Rb2 Mo1 139.88(9) . 2_556
O9 Rb2 Mo1 27.53(9) 2_556 2_556
Mo1 Rb2 Mo1 116.46(3) . 2_556
O24 Rb2 Mo3 121.7(2) 2_556 .
O24 Rb2 Mo3 61.6(2) . .
O14 Rb2 Mo3 91.26(12) . .
O14 Rb2 Mo3 86.19(12) 2_556 .
O18 Rb2 Mo3 22.43(12) . .
O18 Rb2 Mo3 154.23(12) 2_556 .
O9 Rb2 Mo3 58.85(9) . .
O9 Rb2 Mo3 120.69(9) 2_556 .
Mo1 Rb2 Mo3 72.940(13) . .
Mo1 Rb2 Mo3 105.219(16) 2_556 .
O24 Rb2 Mo3 61.6(2) 2_556 2_556
O24 Rb2 Mo3 121.7(2) . 2_556
O14 Rb2 Mo3 86.19(12) . 2_556
O14 Rb2 Mo3 91.26(12) 2_556 2_556
O18 Rb2 Mo3 154.23(12) . 2_556
O18 Rb2 Mo3 22.43(12) 2_556 2_556
O9 Rb2 Mo3 120.70(9) . 2_556
O9 Rb2 Mo3 58.85(9) 2_556 2_556
Mo1 Rb2 Mo3 105.221(16) . 2_556
Mo1 Rb2 Mo3 72.938(13) 2_556 2_556
Mo3 Rb2 Mo3 176.64(4) . 2_556
O23 Rb3 O1 97.0(2) 1_554 6
O23 Rb3 O10 121.0(2) 1_554 .
O1 Rb3 O10 139.35(15) 6 .
O23 Rb3 O2 86.0(2) 1_554 .
O1 Rb3 O2 114.20(14) 6 .
O10 Rb3 O2 60.02(13) . .
O23 Rb3 O10 70.2(2) 1_554 6
O1 Rb3 O10 58.92(14) 6 6
O10 Rb3 O10 143.72(18) . 6
O2 Rb3 O10 153.10(14) . 6
O23 Rb3 O6 125.5(2) 1_554 6
O1 Rb3 O6 60.35(14) 6 6
O10 Rb3 O6 101.90(13) . 6
O2 Rb3 O6 147.66(14) . 6
O10 Rb3 O6 55.55(14) 6 6
O23 Rb3 O12 86.9(2) 1_554 1_554
O1 Rb3 O12 148.11(15) 6 1_554
O10 Rb3 O12 56.00(14) . 1_554
O2 Rb3 O12 97.62(14) . 1_554
O10 Rb3 O12 93.54(14) 6 1_554
O6 Rb3 O12 91.68(14) 6 1_554
O23 Rb3 O23 173.5(3) 1_554 6
O1 Rb3 O23 82.16(16) 6 6
O10 Rb3 O23 61.61(15) . 6
O2 Rb3 O23 100.21(15) . 6
O10 Rb3 O23 104.12(15) 6 6
O6 Rb3 O23 48.60(15) 6 6
O12 Rb3 O23 90.45(17) 1_554 6
O23 Rb3 Mo6 110.46(18) 1_554 .
O1 Rb3 Mo6 148.86(11) 6 .
O10 Rb3 Mo6 28.65(10) . .
O2 Rb3 Mo6 82.93(9) . .
O10 Rb3 Mo6 116.52(10) 6 .
O6 Rb3 Mo6 90.96(9) 6 .
O12 Rb3 Mo6 28.87(10) 1_554 .
O23 Rb3 Mo6 68.83(13) 6 .
O23 Rb3 Mo5 66.18(18) 1_554 .
O1 Rb3 Mo5 100.40(10) 6 .
O10 Rb3 Mo5 84.26(10) . .
O2 Rb3 Mo5 24.93(9) . .
O10 Rb3 Mo5 128.32(11) 6 .
O6 Rb3 Mo5 156.70(10) 6 .
O12 Rb3 Mo5 110.00(11) 1_554 .
O23 Rb3 Mo5 120.33(13) 6 .
Mo6 Rb3 Mo5 103.83(2) . .
O23 Rb3 Mo2 148.68(18) 1_554 6
O1 Rb3 Mo2 74.84(11) 6 6
O10 Rb3 Mo2 78.41(10) . 6
O2 Rb3 Mo2 125.07(10) . 6
O10 Rb3 Mo2 80.06(10) 6 6
O6 Rb3 Mo2 24.91(9) 6 6
O12 Rb3 Mo2 85.44(11) 1_554 6
O23 Rb3 Mo2 24.94(12) 6 6
Mo6 Rb3 Mo2 74.064(19) . 6
Mo5 Rb3 Mo2 144.51(3) . 6
O23 Rb3 Mo4 94.42(18) 1_554 4_445
O1 Rb3 Mo4 21.09(10) 6 4_445
O10 Rb3 Mo4 130.72(11) . 4_445
O2 Rb3 Mo4 93.17(10) . 4_445
O10 Rb3 Mo4 76.89(9) 6 4_445
O6 Rb3 Mo4 78.84(9) 6 4_445
O12 Rb3 Mo4 169.20(11) 1_554 4_445
O23 Rb3 Mo4 87.14(13) 6 4_445
Mo6 Rb3 Mo4 154.39(3) . 4_445
Mo5 Rb3 Mo4 80.203(19) . 4_445
Mo2 Rb3 Mo4 87.97(2) 6 4_445
O12 Th1 O12 142.2(3) . 2_557
O12 Th1 O20 76.3(2) . .
O12 Th1 O20 73.8(2) 2_557 .
O12 Th1 O20 73.8(2) . 2_557
O12 Th1 O20 76.3(2) 2_557 2_557
O20 Th1 O20 74.7(4) . 2_557
O12 Th1 O15 73.8(2) . .
O12 Th1 O15 143.9(2) 2_557 .
O20 Th1 O15 134.7(2) . .
O20 Th1 O15 126.3(2) 2_557 .
O12 Th1 O15 143.9(2) . 2_557
O12 Th1 O15 73.8(2) 2_557 2_557
O20 Th1 O15 126.3(2) . 2_557
O20 Th1 O15 134.7(2) 2_557 2_557
O15 Th1 O15 70.7(3) . 2_557
O12 Th1 O22 98.9(2) . .
O12 Th1 O22 92.9(2) 2_557 .
O20 Th1 O22 145.5(3) . .
O20 Th1 O22 71.2(3) 2_557 .
O15 Th1 O22 73.0(2) . .
O15 Th1 O22 77.2(3) 2_557 .
O12 Th1 O22 92.9(2) . 2_557
O12 Th1 O22 98.9(2) 2_557 2_557
O20 Th1 O22 71.2(3) . 2_557
O20 Th1 O22 145.5(3) 2_557 2_557
O15 Th1 O22 77.2(3) . 2_557
O15 Th1 O22 73.0(2) 2_557 2_557
O22 Th1 O22 143.2(4) . 2_557
O19 Th2 O9 76.0(2) . .
O19 Th2 O6 117.0(3) . .
O9 Th2 O6 76.45(19) . .
O19 Th2 O7 145.3(2) . .
O9 Th2 O7 78.36(19) . .
O6 Th2 O7 78.55(18) . .
O19 Th2 O1 141.1(2) . .
O9 Th2 O1 142.28(18) . .
O6 Th2 O1 78.00(18) . .
O7 Th2 O1 69.68(19) . .
O19 Th2 O10 75.3(2) . .
O9 Th2 O10 123.47(19) . .
O6 Th2 O10 74.90(17) . .
O7 Th2 O10 139.14(19) . .
O1 Th2 O10 74.78(18) . .
O19 Th2 O11 79.5(2) . .
O9 Th2 O11 76.2(2) . .
O6 Th2 O11 142.97(18) . .
O7 Th2 O11 71.9(2) . .
O1 Th2 O11 110.73(17) . .
O10 Th2 O11 141.84(19) . .
O19 Th2 O2 75.3(2) . .
O9 Th2 O2 139.56(18) . .
O6 Th2 O2 142.83(18) . .
O7 Th2 O2 111.99(17) . .
O1 Th2 O2 73.33(17) . .
O10 Th2 O2 75.11(17) . .
O11 Th2 O2 71.00(17) . .
O19 Th2 Mo6 60.24(19) . .
O9 Th2 Mo6 100.21(14) . .
O6 Th2 Mo6 70.72(12) . .
O7 Th2 Mo6 148.56(13) . .
O1 Th2 Mo6 96.98(12) . .
O10 Th2 Mo6 23.88(13) . .
O11 Th2 Mo6 138.88(14) . .
O2 Th2 Mo6 89.66(11) . .
O19 Th2 Rb3 122.06(18) . 6_556
O9 Th2 Rb3 124.43(14) . 6_556
O6 Th2 Rb3 48.07(13) . 6_556
O7 Th2 Rb3 91.78(15) . 6_556
O1 Th2 Rb3 40.64(12) . 6_556
O10 Th2 Rb3 47.46(13) . 6_556
O11 Th2 Rb3 151.36(13) . 6_556
O2 Th2 Rb3 95.04(11) . 6_556
Mo6 Th2 Rb3 62.780(16) . 6_556
O19 Th2 Rb3 65.84(16) . .
O9 Th2 Rb3 140.38(13) . .
O6 Th2 Rb3 111.14(12) . .
O7 Th2 Rb3 140.73(14) . .
O1 Th2 Rb3 75.26(13) . .
O10 Th2 Rb3 37.16(12) . .
O11 Th2 Rb3 105.86(14) . .
O2 Th2 Rb3 38.64(11) . .
Mo6 Th2 Rb3 51.759(14) . .
Rb3 Th2 Rb3 71.854(6) 6_556 .
O21 Th3 O16 106.1(3) . .
O21 Th3 O17 72.7(2) . .
O16 Th3 O17 72.3(2) . .
O21 Th3 O13 84.3(3) . .
O16 Th3 O13 148.2(2) . .
O17 Th3 O13 138.9(2) . .
O21 Th3 O4 69.9(2) . .
O16 Th3 O4 73.1(2) . .
O17 Th3 O4 118.1(2) . .
O13 Th3 O4 83.0(2) . .
O21 Th3 O5 132.3(2) . .
O16 Th3 O5 80.7(2) . .
O17 Th3 O5 148.28(19) . .
O13 Th3 O5 70.74(19) . .
O4 Th3 O5 67.3(2) . .
O21 Th3 O8 85.7(2) . .
O16 Th3 O8 138.4(2) . .
O17 Th3 O8 73.7(2) . .
O13 Th3 O8 70.98(19) . .
O4 Th3 O8 146.02(19) . .
O5 Th3 O8 120.7(2) . .
O21 Th3 O3 156.2(2) . .
O16 Th3 O3 80.1(2) . .
O17 Th3 O3 88.0(2) . .
O13 Th3 O3 102.6(2) . .
O4 Th3 O3 133.14(18) . .
O5 Th3 O3 70.94(17) . .
O8 Th3 O3 75.39(18) . .
O21 Th3 Rb1 53.1(2) . 1_556
O16 Th3 Rb1 56.58(18) . 1_556
O17 Th3 Rb1 76.70(19) . 1_556
O13 Th3 Rb1 115.67(16) . 1_556
O4 Th3 Rb1 41.42(14) . 1_556
O5 Th3 Rb1 102.20(14) . 1_556
O8 Th3 Rb1 134.95(14) . 1_556
O3 Th3 Rb1 136.57(13) . 1_556
O14 Mo1 O4 107.0(3) . 6_565
O14 Mo1 O16 109.5(3) . .
O4 Mo1 O16 109.6(3) 6_565 .
O14 Mo1 O9 108.1(3) . .
O4 Mo1 O9 111.4(3) 6_565 .
O16 Mo1 O9 111.1(3) . .
O14 Mo1 Rb1 56.1(2) . 6_566
O4 Mo1 Rb1 53.42(19) 6_565 6_566
O16 Mo1 Rb1 138.3(2) . 6_566
O9 Mo1 Rb1 110.61(18) . 6_566
O14 Mo1 Rb2 43.6(2) . .
O4 Mo1 Rb2 115.66(18) 6_565 .
O16 Mo1 Rb2 132.4(2) . .
O9 Mo1 Rb2 65.20(18) . .
Rb1 Mo1 Rb2 67.80(3) 6_566 .
O14 Mo1 Rb1 39.6(2) . 1_556
O4 Mo1 Rb1 118.1(2) 6_565 1_556
O16 Mo1 Rb1 70.1(2) . 1_556
O9 Mo1 Rb1 126.63(19) . 1_556
Rb1 Mo1 Rb1 85.18(3) 6_566 1_556
Rb2 Mo1 Rb1 76.21(3) . 1_556
O23 Mo2 O22 107.3(4) . .
O23 Mo2 O17 109.0(4) . .
O22 Mo2 O17 111.3(3) . .
O23 Mo2 O6 107.5(4) . .
O22 Mo2 O6 111.4(3) . .
O17 Mo2 O6 110.3(3) . .
O23 Mo2 Rb3 62.8(3) . 6_556
O22 Mo2 Rb3 106.9(2) . 6_556
O17 Mo2 Rb3 141.4(2) . 6_556
O6 Mo2 Rb3 48.39(19) . 6_556
O23 Mo2 Rb3 21.9(3) . 1_556
O22 Mo2 Rb3 87.0(3) . 1_556
O17 Mo2 Rb3 110.6(2) . 1_556
O6 Mo2 Rb3 124.10(19) . 1_556
Rb3 Mo2 Rb3 76.006(13) 6_556 1_556
O18 Mo3 O15 109.5(3) . 1_554
O18 Mo3 O21 108.0(3) . 1_554
O15 Mo3 O21 111.4(3) 1_554 1_554
O18 Mo3 O19 110.7(3) . .
O15 Mo3 O19 107.3(3) 1_554 .
O21 Mo3 O19 110.0(4) 1_554 .
O18 Mo3 Rb2 41.2(2) . .
O15 Mo3 Rb2 90.2(2) 1_554 .
O21 Mo3 Rb2 148.5(2) 1_554 .
O19 Mo3 Rb2 83.2(3) . .
O18 Mo3 Rb1 43.1(3) . 2
O15 Mo3 Rb1 84.1(2) 1_554 2
O21 Mo3 Rb1 86.6(3) 1_554 2
O19 Mo3 Rb1 153.5(2) . 2
Rb2 Mo3 Rb1 72.64(3) . 2
O5 Mo4 O11 111.4(3) 6_565 .
O5 Mo4 O13 109.3(3) 6_565 1_554
O11 Mo4 O13 110.5(3) . 1_554
O5 Mo4 O1 107.1(3) 6_565 7_456
O11 Mo4 O1 108.3(2) . 7_456
O13 Mo4 O1 110.3(3) 1_554 7_456
O5 Mo4 Rb3 90.98(18) 6_565 4_455
O11 Mo4 Rb3 143.32(18) . 4_455
O13 Mo4 Rb3 87.3(2) 1_554 4_455
O1 Mo4 Rb3 35.33(16) 7_456 4_455
O7 Mo5 O8 109.6(3) 7_456 1_554
O7 Mo5 O3 107.1(2) 7_456 7_456
O8 Mo5 O3 109.0(3) 1_554 7_456
O7 Mo5 O2 109.4(2) 7_456 .
O8 Mo5 O2 110.7(3) 1_554 .
O3 Mo5 O2 110.9(2) 7_456 .
O7 Mo5 Rb3 145.6(2) 7_456 .
O8 Mo5 Rb3 102.8(2) 1_554 .
O3 Mo5 Rb3 71.73(16) 7_456 .
O2 Mo5 Rb3 45.97(16) . .
O24 Mo6 O20 111.4(4) . 5_557
O24 Mo6 O12 108.8(4) . 1_554
O20 Mo6 O12 110.6(3) 5_557 1_554
O24 Mo6 O10 108.5(4) . .
O20 Mo6 O10 108.6(3) 5_557 .
O12 Mo6 O10 108.9(3) 1_554 .
O24 Mo6 Rb3 141.5(3) . .
O20 Mo6 Rb3 106.9(3) 5_557 .
O12 Mo6 Rb3 58.9(2) 1_554 .
O10 Mo6 Rb3 54.14(17) . .
O24 Mo6 Th2 76.5(3) . .
O20 Mo6 Th2 130.6(2) 5_557 .
O12 Mo6 Th2 112.18(19) 1_554 .
O10 Mo6 Th2 33.28(18) . .
Rb3 Mo6 Th2 76.249(17) . .
O24 Mo6 Rb3 109.5(4) . 6_556
O20 Mo6 Rb3 67.3(2) 5_557 6_556
O12 Mo6 Rb3 139.1(2) 1_554 6_556
O10 Mo6 Rb3 44.28(17) . 6_556
Rb3 Mo6 Rb3 82.049(19) . 6_556
Th2 Mo6 Rb3 64.368(15) . 6_556
Mo4 O1 Th2 130.8(3) 7_456 .
Mo4 O1 Rb3 123.6(2) 7_456 6_556
Th2 O1 Rb3 105.63(17) . 6_556
Mo5 O2 Th2 135.2(2) . .
Mo5 O2 Rb3 109.1(2) . .
Th2 O2 Rb3 109.80(17) . .
Mo5 O3 Th3 140.3(3) 7_456 .
Mo1 O4 Th3 144.2(3) 6_566 .
Mo1 O4 Rb1 99.2(2) 6_566 1_556
Th3 O4 Rb1 107.2(2) . 1_556
Mo4 O5 Th3 145.5(3) 6_566 .
Mo2 O6 Th2 142.3(3) . .
Mo2 O6 Rb3 106.7(2) . 6_556
Th2 O6 Rb3 97.69(17) . 6_556
Mo5 O7 Th2 161.1(3) 7_456 .
Mo5 O8 Th3 171.8(3) 1_556 .
Mo1 O9 Th2 160.5(3) . .
Mo1 O9 Rb2 87.27(19) . .
Th2 O9 Rb2 112.25(19) . .
Mo6 O10 Th2 122.8(3) . .
Mo6 O10 Rb3 97.2(2) . .
Th2 O10 Rb3 113.86(18) . .
Mo6 O10 Rb3 112.1(2) . 6_556
Th2 O10 Rb3 97.63(16) . 6_556
Rb3 O10 Rb3 114.16(18) . 6_556
Mo4 O11 Th2 168.6(3) . .
Mo6 O12 Th1 144.6(3) 1_556 .
Mo6 O12 Rb3 92.3(2) 1_556 1_556
Th1 O12 Rb3 121.7(2) . 1_556
Mo4 O13 Th3 151.1(3) 1_556 .
Mo1 O14 Rb1 117.5(3) . 1_556
Mo1 O14 Rb2 111.8(3) . .
Rb1 O14 Rb2 115.3(2) 1_556 .
Mo1 O14 Rb1 146.2(3) . 5_566
Rb1 O14 Rb1 62.55(14) 1_556 5_566
Rb2 O14 Rb1 95.74(19) . 5_566
Mo1 O14 Rb1 97.0(3) . 6_566
Rb1 O14 Rb1 121.3(2) 1_556 6_566
Rb2 O14 Rb1 89.76(19) . 6_566
Rb1 O14 Rb1 62.80(16) 5_566 6_566
Mo3 O15 Th1 161.2(3) 1_556 .
Mo1 O16 Th3 154.3(4) . .
Mo2 O17 Th3 164.9(4) . .
Mo3 O18 Rb2 116.4(3) . .
Mo3 O18 Rb1 151.2(3) . 6_566
Rb2 O18 Rb1 91.80(17) . 6_566
Mo3 O18 Rb1 114.4(3) . 2
Rb2 O18 Rb1 105.8(2) . 2
Rb1 O18 Rb1 58.70(14) 6_566 2
Mo3 O19 Th2 156.4(4) . .
Mo6 O20 Th1 171.6(4) 5_557 .
Mo3 O21 Th3 155.4(5) 1_556 .
Mo3 O21 Rb1 107.8(3) 1_556 1_556
Th3 O21 Rb1 95.2(2) . 1_556
Mo2 O22 Th1 151.6(5) . .
Mo2 O23 Rb3 145.1(4) . 1_556
Mo2 O23 Rb3 92.2(3) . 6_556
Rb3 O23 Rb3 106.3(2) 1_556 6_556
Mo6 O24 Rb2 174.9(6) . .

loop_
_geom_bond_atom_site_label_1
_geom_bond_atom_site_label_2
_geom_bond_distance
_geom_bond_site_symmetry_2
Rb1 O14 2.808(7) 1_554
Rb1 O14 2.874(6) 5_566
Rb1 Rb1 2.950(4) 5_565
Rb1 O18 2.967(6) 6_565
Rb1 O18 3.050(7) 2
Rb1 O4 3.071(6) 1_554
Rb1 Rb1 3.152(4) 2
Rb1 O14 3.158(7) 6_565
Rb1 O21 3.560(9) 1_554
Rb1 Mo1 3.7750(17) 6_565
Rb1 Mo1 3.9107(19) 1_554
Rb1 Mo3 4.0656(17) 2
Rb2 O24 2.702(8) 2_556
Rb2 O24 2.702(8) .
Rb2 O14 2.854(7) .
Rb2 O14 2.854(7) 2_556
Rb2 O18 2.948(6) .
Rb2 O18 2.948(6) 2_556
Rb2 O9 3.490(6) .
Rb2 O9 3.490(6) 2_556
Rb2 Mo1 3.8402(8) .
Rb2 Mo1 3.8403(8) 2_556
Rb2 Mo3 4.0100(5) .
Rb2 Mo3 4.0101(5) 2_556
Rb3 O23 2.814(7) 1_554
Rb3 O1 2.832(5) 6
Rb3 O10 3.014(5) .
Rb3 O2 3.029(5) .
Rb3 O10 3.113(5) 6
Rb3 O6 3.144(6) 6
Rb3 O12 3.161(6) 1_554
Rb3 O23 3.586(9) 6
Rb3 Mo6 3.6902(10) .
Rb3 Mo5 3.9804(10) .
Rb3 Mo2 4.0275(10) 6
Rb3 Mo4 4.0797(10) 4_445
Th1 O12 2.383(5) .
Th1 O12 2.383(5) 2_557
Th1 O20 2.405(6) .
Th1 O20 2.405(6) 2_557
Th1 O15 2.405(6) .
Th1 O15 2.405(6) 2_557
Th1 O22 2.416(6) .
Th1 O22 2.417(6) 2_557
Th2 O19 2.297(6) .
Th2 O9 2.373(5) .
Th2 O6 2.377(5) .
Th2 O7 2.410(5) .
Th2 O1 2.415(5) .
Th2 O10 2.418(5) .
Th2 O11 2.443(5) .
Th2 O2 2.539(5) .
Th2 Mo6 3.7020(6) .
Th2 Rb3 4.1874(8) 6_556
Th3 O21 2.338(6) .
Th3 O16 2.343(6) .
Th3 O17 2.386(6) .
Th3 O13 2.410(5) .
Th3 O4 2.418(5) .
Th3 O5 2.422(5) .
Th3 O8 2.423(5) .
Th3 O3 2.436(5) .
Th3 Rb1 4.4349(18) 1_556
Mo1 O14 1.719(6) .
Mo1 O4 1.757(5) 6_565
Mo1 O16 1.766(6) .
Mo1 O9 1.777(5) .
Mo1 Rb1 3.7752(17) 6_566
Mo1 Rb1 3.9108(19) 1_556
Mo2 O23 1.700(8) .
Mo2 O22 1.759(6) .
Mo2 O17 1.765(6) .
Mo2 O6 1.771(5) .
Mo2 Rb3 4.0274(10) 6_556
Mo2 Rb3 4.3188(11) 1_556
Mo3 O18 1.708(6) .
Mo3 O15 1.744(6) 1_554
Mo3 O21 1.765(6) 1_554
Mo3 O19 1.768(6) .
Mo3 Rb1 4.0656(17) 2
Mo4 O5 1.741(5) 6_565
Mo4 O11 1.759(5) .
Mo4 O13 1.759(5) 1_554
Mo4 O1 1.762(5) 7_456
Mo4 Rb3 4.0799(10) 4_455
Mo5 O7 1.746(5) 7_456
Mo5 O8 1.757(5) 1_554
Mo5 O3 1.764(5) 7_456
Mo5 O2 1.775(5) .
Mo6 O24 1.674(8) .
Mo6 O20 1.751(6) 5_557
Mo6 O12 1.783(6) 1_554
Mo6 O10 1.784(5) .
Mo6 Rb3 4.1301(11) 6_556
O1 Mo4 1.762(5) 7_456
O1 Rb3 2.832(5) 6_556
O3 Mo5 1.764(5) 7_456
O4 Mo1 1.758(5) 6_566
O4 Rb1 3.071(6) 1_556
O5 Mo4 1.741(5) 6_566
O6 Rb3 3.144(6) 6_556
O7 Mo5 1.746(5) 7_456
O8 Mo5 1.757(5) 1_556
O10 Rb3 3.113(5) 6_556
O12 Mo6 1.783(6) 1_556
O12 Rb3 3.161(6) 1_556
O13 Mo4 1.759(5) 1_556
O14 Rb1 2.808(7) 1_556
O14 Rb1 2.874(6) 5_566
O14 Rb1 3.158(7) 6_566
O15 Mo3 1.744(6) 1_556
O18 Rb1 2.967(6) 6_566
O18 Rb1 3.050(7) 2
O20 Mo6 1.751(6) 5_557
O21 Mo3 1.765(6) 1_556
O21 Rb1 3.561(9) 1_556
O23 Rb3 2.814(7) 1_556
O23 Rb3 3.586(9) 6_556
